data_1517316
loop_
_publ_author_name
'Duyker, S. G.'
'Halder, G. J.'
'Southon, P. D.'
'Price, D. J.'
'Edwards, A. J.'
'Peterson, V. K.'
'Kepert, C. J.'

_publ_section_title
;
 Topotactic structural conversion and hydration-dependent thermal
 expansion in robust LnMIII(CN)6&#x00B7;nH2O and flexible
 ALnFeII(CN)6&#x00B7;nH2O frameworks (A = Li, Na, K; Ln = La--Lu, Y; M =
 Co, Fe; 0 &#x2264; n &#x2264; 5)
;
_journal_issue 9
_journal_name_full 'Chemical Science'
_journal_page_first 3409
_journal_paper_doi 10.1039/C4SC00809J
_journal_volume 5
_journal_year 2014
_chemical_formula_moiety 'C6 H8 Fe K La N6 O4'
_chemical_formula_sum 'C6 H8 Fe K La N6 O4'
_chemical_formula_weight 462.04
_chemical_name_common 'potassium lanthanum(III) hexacyanidoferrate(II) tetrahydrate'
_chemical_name_systematic
; 
 potassium lanthanum(III) hexacyanidoferrate(II) tetrahydrate
;
_space_group_IT_number 176
_symmetry_cell_setting hexagonal
_symmetry_Int_Tables_number 176
_symmetry_space_group_name_Hall '-P 6c'
_symmetry_space_group_name_H-M 'P 63/m'
_atom_sites_solution_hydrogens geom
_atom_sites_solution_primary direct
_atom_sites_solution_secondary difmap
_audit_creation_method SHELXL-97
_cell_angle_alpha 90.00
_cell_angle_beta 90.00
_cell_angle_gamma 120.00
_cell_formula_units_Z 2
_cell_length_a 7.3829(8)
_cell_length_b 7.3829(8)
_cell_length_c 13.871(2)
_cell_measurement_temperature 150(2)
_cell_volume 654.78(14)
_computing_cell_refinement 'SMART (BrukerAXS, 1997)'
_computing_data_collection 'SMART (BrukerAXS, 1997)'
_computing_data_reduction 'SAINT+ (BrukerAXS, 1997)'
_computing_structure_refinement 'SHELXL-97 (Sheldrick, 1997)'
_computing_structure_solution 'SHELXS-97 (Sheldrick, 1990)'
_diffrn_ambient_temperature 150(2)
_diffrn_measured_fraction_theta_full 0.996
_diffrn_measured_fraction_theta_max 0.996
_diffrn_measurement_device_type 'Bruker-AXS SMART 1000 CCD'
_diffrn_measurement_method '\w scans'
_diffrn_radiation_monochromator graphite
_diffrn_radiation_source 'fine-focus sealed tube'
_diffrn_radiation_type MoK\a
_diffrn_radiation_wavelength 0.71073
_diffrn_reflns_av_R_equivalents 0.0000
_diffrn_reflns_av_sigmaI/netI 0.0126
_diffrn_reflns_limit_h_max 0
_diffrn_reflns_limit_h_min -7
_diffrn_reflns_limit_k_max 9
_diffrn_reflns_limit_k_min 0
_diffrn_reflns_limit_l_max 18
_diffrn_reflns_limit_l_min 0
_diffrn_reflns_number 553
_diffrn_reflns_theta_full 28.01
_diffrn_reflns_theta_max 28.01
_diffrn_reflns_theta_min 2.94
_exptl_absorpt_coefficient_mu 4.662
_exptl_absorpt_correction_T_max 1
_exptl_absorpt_correction_T_min 0.514080
_exptl_absorpt_correction_type multi-scan
_exptl_absorpt_process_details 'SADABS, Sheldrick 1996'
_exptl_crystal_colour colourless
_exptl_crystal_density_diffrn 2.344
_exptl_crystal_density_method 'not measured'
_exptl_crystal_description 'needle fragment'
_exptl_crystal_F_000 440
_exptl_crystal_size_max 0.3
_exptl_crystal_size_mid 0.2
_exptl_crystal_size_min 0.2
_refine_diff_density_max 0.509
_refine_diff_density_min -0.568
_refine_diff_density_rms 0.087
_refine_ls_extinction_method none
_refine_ls_goodness_of_fit_ref 0.615
_refine_ls_hydrogen_treatment mixed
_refine_ls_matrix_type full
_refine_ls_number_parameters 38
_refine_ls_number_reflns 553
_refine_ls_number_restraints 2
_refine_ls_restrained_S_all 0.615
_refine_ls_R_factor_all 0.0156
_refine_ls_R_factor_gt 0.0145
_refine_ls_shift/su_max 0.000
_refine_ls_shift/su_mean 0.000
_refine_ls_structure_factor_coef Fsqd
_refine_ls_weighting_details 'calc w=1/[\s^2^(Fo^2^)+(0.1000P)^2^+0.0000P] where P=(Fo^2^+2Fc^2^)/3'
_refine_ls_weighting_scheme calc
_refine_ls_wR_factor_gt 0.0621
_refine_ls_wR_factor_ref 0.0659
_reflns_number_gt 517
_reflns_number_total 553
_reflns_threshold_expression >2sigma(I)
_cod_duplicate_entry 1516508
_cod_data_source_file c4sc00809j2.cif
_cod_data_source_block KLaFe(CN)6_4H2O
_cod_depositor_comments
;
The following automatic conversions were performed:

'_symmetry_cell_setting' value 'Hexagonal' changed to 'hexagonal'
according to
/usr/data/users/saulius/crontab/automatic-downloads/current/RSC/lib/dictionaries/cif_core.dic
dictionary named 'cif_core.dic' version 2.4.2 from 2011-04-26.

Automatic conversion script
Id: cif_fix_values 2281 2013-09-26 08:29:07Z andrius 
;
_cod_original_cell_volume 654.76(14)
_cod_original_sg_symbol_H-M P63/m
_cod_database_code 1517316

loop_
_symmetry_equiv_pos_as_xyz
'x, y, z'
'x-y, x, z+1/2'
'-y, x-y, z'
'-x, -y, z+1/2'
'-x+y, -x, z'
'y, -x+y, z+1/2'
'-x, -y, -z'
'-x+y, -x, -z-1/2'
'y, -x+y, -z'
'x, y, -z-1/2'
'x-y, x, -z'
'-y, x-y, -z-1/2'

loop_
_atom_site_label
_atom_site_type_symbol
_atom_site_fract_x
_atom_site_fract_y
_atom_site_fract_z
_atom_site_U_iso_or_equiv
_atom_site_adp_type
_atom_site_occupancy
_atom_site_symmetry_multiplicity
_atom_site_calc_flag
_atom_site_refinement_flags
La1 La 0.3333 0.6667 0.2500 0.00750(16) Uani 1 6 d S
Fe1 Fe 0.0000 1.0000 0.0000 0.00813(19) Uani 1 6 d S
N1 N 0.2724(2) 0.8886(2) 0.12391(16) 0.0263(4) Uani 1 1 d .
C1 C 0.1691(2) 0.9322(2) 0.07800(12) 0.0147(4) Uani 1 1 d .
O1 O 0.4216(3) 0.3517(3) 0.2500 0.0192(4) Uani 1 2 d SD
K1 K 0.6667 0.3333 0.08827(11) 0.0249(4) Uani 0.50 3 d SP
O2 O 0.6667 0.3333 0.08827(11) 0.0249(4) Uani 0.50 3 d SP
H1A H 0.325(6) 0.221(4) 0.2500 0.078(16) Uiso 1 2 d SD
H1B H 0.560(4) 0.401(15) 0.2500 0.22(4) Uiso 1 2 d SD

loop_
_atom_site_aniso_label
_atom_site_aniso_U_11
_atom_site_aniso_U_22
_atom_site_aniso_U_33
_atom_site_aniso_U_23
_atom_site_aniso_U_13
_atom_site_aniso_U_12
La1 0.00725(18) 0.00725(18) 0.0080(2) 0.000 0.000 0.00363(9)
Fe1 0.0085(2) 0.0085(2) 0.0074(3) 0.000 0.000 0.00424(12)
N1 0.0193(7) 0.0165(7) 0.0363(9) 0.0097(8) -0.0116(8) 0.0038(5)
C1 0.0130(8) 0.0089(7) 0.0168(8) 0.0018(6) 0.0002(6) 0.0015(6)
O1 0.0174(9) 0.0167(9) 0.0262(10) 0.000 0.000 0.0106(8)
K1 0.0252(5) 0.0252(5) 0.0243(8) 0.000 0.000 0.0126(3)
O2 0.0252(5) 0.0252(5) 0.0243(8) 0.000 0.000 0.0126(3)

loop_
_atom_type_symbol
_atom_type_description
_atom_type_scat_dispersion_real
_atom_type_scat_dispersion_imag
_atom_type_scat_source
C C 0.0033 0.0016 'International Tables Vol C Tables 4.2.6.8 and 6.1.1.4'
H H 0.0000 0.0000 'International Tables Vol C Tables 4.2.6.8 and 6.1.1.4'
N N 0.0061 0.0033 'International Tables Vol C Tables 4.2.6.8 and 6.1.1.4'
O O 0.0106 0.0060 'International Tables Vol C Tables 4.2.6.8 and 6.1.1.4'
K K 0.2009 0.2494 'International Tables Vol C Tables 4.2.6.8 and 6.1.1.4'
Fe Fe 0.3463 0.8444 'International Tables Vol C Tables 4.2.6.8 and 6.1.1.4'
La La -0.2871 2.4523 'International Tables Vol C Tables 4.2.6.8 and 6.1.1.4'

loop_
_geom_angle_atom_site_label_1
_geom_angle_atom_site_label_2
_geom_angle_atom_site_label_3
_geom_angle
_geom_angle_site_symmetry_1
_geom_angle_site_symmetry_3
N1 La1 N1 85.14(9) 10_556 .
N1 La1 N1 136.79(3) 10_556 3_665
N1 La1 N1 79.25(7) . 3_665
N1 La1 N1 79.25(7) 10_556 8_566
N1 La1 N1 136.79(3) . 8_566
N1 La1 N1 136.79(3) 3_665 8_566
N1 La1 N1 79.25(7) 10_556 12_666
N1 La1 N1 136.79(3) . 12_666
N1 La1 N1 85.14(9) 3_665 12_666
N1 La1 N1 79.25(7) 8_566 12_666
N1 La1 N1 136.79(3) 10_556 5_565
N1 La1 N1 79.25(7) . 5_565
N1 La1 N1 79.25(7) 3_665 5_565
N1 La1 N1 85.14(9) 8_566 5_565
N1 La1 N1 136.79(3) 12_666 5_565
N1 La1 O1 68.54(4) 10_556 8_566
N1 La1 O1 68.54(4) . 8_566
N1 La1 O1 68.25(4) 3_665 8_566
N1 La1 O1 137.43(5) 8_566 8_566
N1 La1 O1 68.25(4) 12_666 8_566
N1 La1 O1 137.43(5) 5_565 8_566
N1 La1 O1 68.25(4) 10_556 3_665
N1 La1 O1 68.25(4) . 3_665
N1 La1 O1 137.43(5) 3_665 3_665
N1 La1 O1 68.54(4) 8_566 3_665
N1 La1 O1 137.43(5) 12_666 3_665
N1 La1 O1 68.54(4) 5_565 3_665
O1 La1 O1 120.0 8_566 3_665
N1 La1 O1 137.43(5) 10_556 .
N1 La1 O1 137.43(5) . .
N1 La1 O1 68.54(4) 3_665 .
N1 La1 O1 68.25(4) 8_566 .
N1 La1 O1 68.54(4) 12_666 .
N1 La1 O1 68.25(4) 5_565 .
O1 La1 O1 120.000(1) 8_566 .
O1 La1 O1 120.0 3_665 .
C1 Fe1 C1 180.00(8) 9_455 3_675
C1 Fe1 C1 90.74(7) 9_455 7_575
C1 Fe1 C1 89.26(7) 3_675 7_575
C1 Fe1 C1 89.26(7) 9_455 .
C1 Fe1 C1 90.74(7) 3_675 .
C1 Fe1 C1 180.00(8) 7_575 .
C1 Fe1 C1 90.74(7) 9_455 11_665
C1 Fe1 C1 89.26(7) 3_675 11_665
C1 Fe1 C1 90.74(7) 7_575 11_665
C1 Fe1 C1 89.26(7) . 11_665
C1 Fe1 C1 89.26(7) 9_455 5_465
C1 Fe1 C1 90.74(7) 3_675 5_465
C1 Fe1 C1 89.26(7) 7_575 5_465
C1 Fe1 C1 90.74(7) . 5_465
C1 Fe1 C1 180.0 11_665 5_465
C1 N1 La1 153.81(13) . .
C1 N1 K1 91.02(11) . 1_565
La1 N1 K1 113.80(5) . 1_565
N1 C1 Fe1 178.58(16) . .
N1 C1 K1 68.97(10) . 1_565
Fe1 C1 K1 111.30(6) . 1_565
La1 O1 K1 117.32(4) . 8_666
La1 O1 K1 117.32(4) . .
K1 O1 K1 100.06(6) 8_666 .
O1 K1 O1 67.60(5) 8_666 3_655
O1 K1 O1 67.60(5) 8_666 .
O1 K1 O1 67.60(5) 3_655 .
O1 K1 N1 58.41(5) 8_666 3_765
O1 K1 N1 69.99(5) 3_655 3_765
O1 K1 N1 120.37(7) . 3_765
O1 K1 N1 120.37(7) 8_666 1_545
O1 K1 N1 58.41(5) 3_655 1_545
O1 K1 N1 69.99(5) . 1_545
N1 K1 N1 117.59(3) 3_765 1_545
O1 K1 N1 69.99(5) 8_666 5_565
O1 K1 N1 120.37(7) 3_655 5_565
O1 K1 N1 58.41(5) . 5_565
N1 K1 N1 117.59(3) 3_765 5_565
N1 K1 N1 117.59(3) 1_545 5_565
O1 K1 C1 77.35(5) 8_666 3_765
O1 K1 C1 69.30(4) 3_655 3_765
O1 K1 C1 132.02(6) . 3_765
N1 K1 C1 20.01(4) 3_765 3_765
N1 K1 C1 103.73(4) 1_545 3_765
N1 K1 C1 136.23(4) 5_565 3_765
O1 K1 C1 132.02(6) 8_666 1_545
O1 K1 C1 77.35(5) 3_655 1_545
O1 K1 C1 69.30(4) . 1_545
N1 K1 C1 136.23(4) 3_765 1_545
N1 K1 C1 20.01(4) 1_545 1_545
N1 K1 C1 103.73(4) 5_565 1_545
C1 K1 C1 119.824(6) 3_765 1_545
O1 K1 C1 69.30(4) 8_666 5_565
O1 K1 C1 132.02(6) 3_655 5_565
O1 K1 C1 77.35(5) . 5_565
N1 K1 C1 103.73(4) 3_765 5_565
N1 K1 C1 136.23(4) 1_545 5_565
N1 K1 C1 20.01(4) 5_565 5_565
C1 K1 C1 119.824(6) 3_765 5_565
C1 K1 C1 119.824(6) 1_545 5_565
O1 K1 K1 39.97(3) 8_666 8_666
O1 K1 K1 39.97(3) 3_655 8_666
O1 K1 K1 39.97(3) . 8_666
N1 K1 K1 80.98(5) 3_765 8_666
N1 K1 K1 80.98(5) 1_545 8_666
N1 K1 K1 80.98(5) 5_565 8_666
C1 K1 K1 92.42(4) 3_765 8_666
C1 K1 K1 92.42(4) 1_545 8_666
C1 K1 K1 92.42(4) 5_565 8_666
O1 K1 K1 147.76(5) 8_666 7_655
O1 K1 K1 83.28(3) 3_655 7_655
O1 K1 K1 114.61(4) . 7_655
N1 K1 K1 99.60(3) 3_765 7_655
N1 K1 K1 45.26(4) 1_545 7_655
N1 K1 K1 140.48(5) 5_565 7_655
C1 K1 K1 79.67(3) 3_765 7_655
C1 K1 K1 47.20(3) 1_545 7_655
C1 K1 K1 142.73(6) 5_565 7_655
K1 K1 K1 119.88(3) 8_666 7_655
O1 K1 K1 83.28(3) 8_666 7_765
O1 K1 K1 114.61(4) 3_655 7_765
O1 K1 K1 147.76(5) . 7_765
N1 K1 K1 45.26(4) 3_765 7_765
N1 K1 K1 140.48(5) 1_545 7_765
N1 K1 K1 99.60(3) 5_565 7_765
C1 K1 K1 47.20(3) 3_765 7_765
C1 K1 K1 142.73(6) 1_545 7_765
C1 K1 K1 79.67(3) 5_565 7_765
K1 K1 K1 119.88(3) 8_666 7_765
K1 K1 K1 97.34(4) 7_655 7_765

loop_
_geom_bond_atom_site_label_1
_geom_bond_atom_site_label_2
_geom_bond_distance
_geom_bond_site_symmetry_2
La1 N1 2.5854(16) 10_556
La1 N1 2.5854(16) .
La1 N1 2.5854(16) 3_665
La1 N1 2.5854(16) 8_566
La1 N1 2.5854(16) 12_666
La1 N1 2.5854(16) 5_565
La1 O1 2.7110(17) 8_566
La1 O1 2.7110(17) 3_665
La1 O1 2.7110(17) .
Fe1 C1 1.8986(17) 9_455
Fe1 C1 1.8986(17) 3_675
Fe1 C1 1.8986(17) 7_575
Fe1 C1 1.8986(17) .
Fe1 C1 1.8986(17) 11_665
Fe1 C1 1.8986(17) 5_465
N1 C1 1.156(2) .
N1 K1 3.1527(14) 1_565
C1 K1 3.3771(15) 1_565
O1 K1 2.9272(16) 8_666
O1 K1 2.9272(16) .
K1 O1 2.9272(16) 8_666
K1 O1 2.9272(16) 3_655
K1 N1 3.1527(14) 3_765
K1 N1 3.1527(14) 1_545
K1 N1 3.1527(14) 5_565
K1 C1 3.3771(15) 3_765
K1 C1 3.3771(16) 1_545
K1 C1 3.3771(15) 5_565
K1 K1 4.487(3) 8_666
K1 K1 4.9158(16) 7_655
K1 K1 4.9158(16) 7_765
